data_7056645
loop_
_publ_author_name
'Fei, Fan'
'Lu, Taotao'
'Chen, Xue-tai'
'Xue, Ziling Ben'

_publ_section_title
;
 Synthesis and structural characterization of metal complexes with
 macrocyclic tetracarbene ligands
;
_journal_name_full 'New J. Chem.'
_journal_paper_doi 10.1039/C7NJ02485A
_journal_year 2017
_chemical_formula_moiety 'C42 H44 N8 Pd, 2(F6 P)'
_chemical_formula_sum 'C42 H44 F12 N8 P2 Pd'
_chemical_formula_weight 1057.19
_space_group_crystal_system triclinic
_space_group_IT_number 2
_space_group_name_Hall '-P 1'
_space_group_name_H-M_alt 'P -1'
_symmetry_space_group_name_Hall '-P 1'
_symmetry_space_group_name_H-M 'P -1'
_atom_sites_solution_hydrogens geom
_audit_creation_method SHELXL-2014/7
_audit_update_record
;
2017-09-05 deposited with the CCDC.
2017-09-29 downloaded from the CCDC.
;
_cell_angle_alpha 90.046(4)
_cell_angle_beta 96.534(4)
_cell_angle_gamma 102.324(4)
_cell_formula_units_Z 2
_cell_length_a 11.4236(19)
_cell_length_b 13.822(2)
_cell_length_c 15.218(2)
_cell_measurement_reflns_used 2965
_cell_measurement_temperature 296(2)
_cell_measurement_theta_max 26.63
_cell_measurement_theta_min 2.40
_cell_volume 2331.5(6)
_computing_cell_refinement 'Bruker FRAMBO'
_computing_data_collection 'Bruker FRAMBO'
_computing_data_reduction 'Bruker SAINT'
_computing_molecular_graphics 'Bruker SHELXTL'
_computing_publication_material 'Bruker SHELXTL'
_computing_structure_refinement 'SHELXL-2014/7 (Sheldrick, 2014)'
_computing_structure_solution 'SHELXS-97 (Sheldrick, 1990)'
_diffrn_ambient_temperature 296(2)
_diffrn_measured_fraction_theta_full 0.991
_diffrn_measured_fraction_theta_max 0.989
_diffrn_measurement_device_type 'PHOTON 100 CMOS detector'
_diffrn_measurement_method 'omega scan'
_diffrn_radiation_type MoK\a
_diffrn_radiation_wavelength 0.71073
_diffrn_reflns_av_R_equivalents 0.1429
_diffrn_reflns_av_unetI/netI 0.2607
_diffrn_reflns_Laue_measured_fraction_full 0.991
_diffrn_reflns_Laue_measured_fraction_max 0.989
_diffrn_reflns_limit_h_max 11
_diffrn_reflns_limit_h_min -14
_diffrn_reflns_limit_k_max 17
_diffrn_reflns_limit_k_min -16
_diffrn_reflns_limit_l_max 19
_diffrn_reflns_limit_l_min -19
_diffrn_reflns_number 19191
_diffrn_reflns_point_group_measured_fraction_full 0.991
_diffrn_reflns_point_group_measured_fraction_max 0.989
_diffrn_reflns_theta_full 25.242
_diffrn_reflns_theta_max 27.515
_diffrn_reflns_theta_min 2.049
_diffrn_source 'microfocus rotating (TXS)'
_exptl_absorpt_coefficient_mu 0.555
_exptl_absorpt_correction_T_max 0.7456
_exptl_absorpt_correction_T_min 0.5273
_exptl_absorpt_correction_type multi-scan
_exptl_absorpt_process_details 'SADABS (Bruker, 2014)'
_exptl_crystal_colour colorless
_exptl_crystal_density_diffrn 1.506
_exptl_crystal_description block
_exptl_crystal_F_000 1072
_exptl_crystal_size_max 0.170
_exptl_crystal_size_mid 0.150
_exptl_crystal_size_min 0.120
_refine_diff_density_max 1.751
_refine_diff_density_min -1.161
_refine_diff_density_rms 0.175
_refine_ls_extinction_method none
_refine_ls_goodness_of_fit_ref 1.057
_refine_ls_hydrogen_treatment constr
_refine_ls_matrix_type full
_refine_ls_number_parameters 586
_refine_ls_number_reflns 10610
_refine_ls_number_restraints 12
_refine_ls_restrained_S_all 1.057
_refine_ls_R_factor_all 0.2014
_refine_ls_R_factor_gt 0.1164
_refine_ls_shift/su_max 0.000
_refine_ls_shift/su_mean 0.000
_refine_ls_structure_factor_coef Fsqd
_refine_ls_weighting_details 'w=1/[\s^2^(Fo^2^)+(0.0846P)^2^+3.9950P] where P=(Fo^2^+2Fc^2^)/3'
_refine_ls_weighting_scheme calc
_refine_ls_wR_factor_gt 0.2096
_refine_ls_wR_factor_ref 0.2419
_reflns_Friedel_coverage 0.000
_reflns_number_gt 5843
_reflns_number_total 10610
_reflns_threshold_expression 'I > 2\s(I)'
_cod_data_source_file c7nj02485a2.cif
_cod_data_source_block 10
_cod_database_code 7056645
_shelx_shelxl_version_number 2014/7
_shelx_space_group_comment
;
The symmetry employed for this shelxl refinement is uniquely defined
by the following loop, which should always be used as a source of
symmetry information in preference to the above space-group names.
They are only intended as comments.
;
_shelx_estimated_absorpt_t_min 0.912
_shelx_estimated_absorpt_t_max 0.936

loop_
_space_group_symop_operation_xyz
'x, y, z'
'-x, -y, -z'

loop_
_atom_site_label
_atom_site_type_symbol
_atom_site_fract_x
_atom_site_fract_y
_atom_site_fract_z
_atom_site_U_iso_or_equiv
_atom_site_adp_type
_atom_site_occupancy
_atom_site_site_symmetry_order
_atom_site_calc_flag
_atom_site_refinement_flags_posn
_atom_site_refinement_flags_adp
C1 C 0.9153(8) 0.8428(6) 0.7044(6) 0.019(2) Uani 1 1 d . .
C2 C 0.9902(9) 0.9879(7) 0.6412(6) 0.023(2) Uani 1 1 d . .
C3 C 1.0768(8) 0.9323(6) 0.6436(6) 0.021(2) Uani 1 1 d . .
C4 C 1.1867(9) 0.9668(7) 0.6128(7) 0.032(3) Uani 1 1 d . .
H4 H 1.2459 0.9296 0.6172 0.039 Uiso 1 1 calc R U
C5 C 1.2053(9) 1.0592(7) 0.5750(7) 0.039(3) Uani 1 1 d . .
H5 H 1.2774 1.0845 0.5522 0.047 Uiso 1 1 calc R U
C6 C 1.1169(10) 1.1136(7) 0.5713(7) 0.035(3) Uani 1 1 d . .
H6 H 1.1335 1.1764 0.5476 0.042 Uiso 1 1 calc R U
C7 C 1.0043(9) 1.0809(7) 0.6007(6) 0.027(2) Uani 1 1 d . .
H7 H 0.9440 1.1170 0.5942 0.033 Uiso 1 1 calc R U
C8 C 0.7828(8) 0.9674(6) 0.6898(6) 0.022(2) Uani 1 1 d . .
H8A H 0.7189 0.9108 0.6985 0.026 Uiso 1 1 calc R U
H8B H 0.7578 0.9993 0.6363 0.026 Uiso 1 1 calc R U
C9 C 0.7990(8) 1.0394(6) 0.7674(6) 0.024(2) Uani 1 1 d . .
H9A H 0.8583 1.0983 0.7564 0.029 Uiso 1 1 calc R U
H9B H 0.7232 1.0591 0.7715 0.029 Uiso 1 1 calc R U
C10 C 0.8388(8) 0.9977(6) 0.8547(6) 0.023(2) Uani 1 1 d . .
H10A H 0.8564 1.0502 0.8997 0.028 Uiso 1 1 calc R U
H10B H 0.9129 0.9756 0.8498 0.028 Uiso 1 1 calc R U
C11 C 0.7450(8) 0.9109(6) 0.8851(6) 0.022(2) Uani 1 1 d . .
H11A H 0.6988 0.9358 0.9261 0.027 Uiso 1 1 calc R U
H11B H 0.6897 0.8817 0.8342 0.027 Uiso 1 1 calc R U
C12 C 0.8392(8) 0.7669(6) 0.8826(6) 0.020(2) Uani 1 1 d . .
C13 C 0.8979(7) 0.7535(6) 1.0274(5) 0.0141(18) Uani 1 1 d . U
C14 C 0.8347(8) 0.8283(6) 1.0173(6) 0.022(2) Uani 1 1 d . .
C15 C 0.8127(9) 0.8815(7) 1.0896(6) 0.028(2) Uani 1 1 d . .
H15 H 0.7706 0.9322 1.0828 0.033 Uiso 1 1 calc R U
C16 C 0.8572(9) 0.8541(8) 1.1716(6) 0.034(3) Uani 1 1 d . .
H16 H 0.8448 0.8874 1.2217 0.041 Uiso 1 1 calc R U
C17 C 0.9203(9) 0.7783(7) 1.1822(6) 0.028(2) Uani 1 1 d . .
H17 H 0.9470 0.7616 1.2390 0.034 Uiso 1 1 calc R U
C18 C 0.9444(8) 0.7271(7) 1.1104(6) 0.026(2) Uani 1 1 d . .
H18 H 0.9890 0.6780 1.1172 0.032 Uiso 1 1 calc R U
C19 C 0.9616(8) 0.6391(6) 0.9224(6) 0.021(2) Uani 1 1 d . .
H19A H 1.0314 0.6442 0.9662 0.025 Uiso 1 1 calc R U
H19B H 0.9907 0.6526 0.8653 0.025 Uiso 1 1 calc R U
C20 C 0.8863(8) 0.5312(6) 0.9201(6) 0.020(2) Uani 1 1 d . .
H20A H 0.9417 0.4869 0.9299 0.024 Uiso 1 1 calc R U
H20B H 0.8381 0.5241 0.9691 0.024 Uiso 1 1 calc R U
C21 C 0.8033(8) 0.4973(6) 0.8363(6) 0.021(2) Uani 1 1 d . .
H21A H 0.8452 0.5209 0.7859 0.025 Uiso 1 1 calc R U
H21B H 0.7849 0.4254 0.8329 0.025 Uiso 1 1 calc R U
C22 C 0.6696(8) 0.6165(6) 0.7954(6) 0.019(2) Uani 1 1 d . .
C23 C 0.5007(8) 0.5384(7) 0.8498(6) 0.023(2) Uani 1 1 d . .
C24 C 0.5850(9) 0.4784(7) 0.8632(6) 0.029(2) Uani 1 1 d . .
C25 C 0.5606(9) 0.3884(7) 0.9025(6) 0.033(3) Uani 1 1 d . .
H25 H 0.6174 0.3490 0.9108 0.040 Uiso 1 1 calc R U
C26 C 0.4474(10) 0.3594(8) 0.9290(6) 0.039(3) Uani 1 1 d . .
H26 H 0.4264 0.2985 0.9555 0.047 Uiso 1 1 calc R U
C27 C 0.3639(9) 0.4194(8) 0.9169(6) 0.031(3) Uani 1 1 d . U
H27 H 0.2885 0.3971 0.9360 0.038 Uiso 1 1 calc R U
C28 C 0.3874(8) 0.5100(7) 0.8784(6) 0.025(2) Uani 1 1 d . .
H28 H 0.3311 0.5500 0.8718 0.030 Uiso 1 1 calc R U
C29 C 0.4920(8) 0.6970(7) 0.7753(7) 0.030(2) Uani 1 1 d . .
H29A H 0.5497 0.7569 0.7642 0.036 Uiso 1 1 calc R U
H29B H 0.4461 0.7127 0.8211 0.036 Uiso 1 1 calc R U
C30 C 0.4077(7) 0.6663(7) 0.6925(6) 0.025(2) Uani 1 1 d . .
H30A H 0.3712 0.7211 0.6734 0.030 Uiso 1 1 calc R U
H30B H 0.3436 0.6116 0.7054 0.030 Uiso 1 1 calc R U
C31 C 0.4702(8) 0.6348(7) 0.6180(6) 0.029(2) Uani 1 1 d . .
H31A H 0.4099 0.6072 0.5692 0.034 Uiso 1 1 calc R U
H31B H 0.5117 0.5833 0.6385 0.034 Uiso 1 1 calc R U
C32 C 0.5621(8) 0.7216(7) 0.5843(6) 0.026(2) Uani 1 1 d . .
H32A H 0.5241 0.7482 0.5322 0.032 Uiso 1 1 calc R U
H32B H 0.5849 0.7739 0.6295 0.032 Uiso 1 1 calc R U
C33 C 0.7619(8) 0.6801(6) 0.6211(6) 0.022(2) Uani 1 1 d . .
C34 C 0.7954(7) 0.6310(6) 0.4852(5) 0.0152(19) Uani 1 1 d . .
C35 C 0.6858(8) 0.6594(6) 0.4764(6) 0.018(2) Uani 1 1 d . .
C36 C 0.6166(9) 0.6595(7) 0.3959(6) 0.028(2) Uani 1 1 d . .
H36 H 0.5424 0.6777 0.3904 0.033 Uiso 1 1 calc R U
C37 C 0.6663(10) 0.6301(7) 0.3236(6) 0.032(2) Uani 1 1 d . .
H37 H 0.6241 0.6299 0.2676 0.038 Uiso 1 1 calc R U
C38 C 0.7737(9) 0.6016(7) 0.3312(7) 0.031(2) Uani 1 1 d . .
H38 H 0.8026 0.5825 0.2807 0.037 Uiso 1 1 calc R U
C39 C 0.8405(8) 0.6007(6) 0.4125(6) 0.026(2) Uani 1 1 d . .
H39 H 0.9134 0.5803 0.4179 0.031 Uiso 1 1 calc R U
C40 C 0.9507(7) 0.6124(6) 0.6115(6) 0.0181(19) Uani 1 1 d . .
H40A H 0.9593 0.5569 0.5755 0.022 Uiso 1 1 calc R U
H40B H 0.9396 0.5886 0.6705 0.022 Uiso 1 1 calc R U
C41 C 1.0676(8) 0.6911(7) 0.6168(6) 0.024(2) Uani 1 1 d . .
H41A H 1.0666 0.7291 0.5632 0.029 Uiso 1 1 calc R U
H41B H 1.1345 0.6579 0.6180 0.029 Uiso 1 1 calc R U
C42 C 1.0914(8) 0.7639(6) 0.6973(5) 0.0167(19) Uani 1 1 d . .
H42A H 1.0658 0.7278 0.7488 0.020 Uiso 1 1 calc R U
H42B H 1.1775 0.7908 0.7091 0.020 Uiso 1 1 calc R U
F1 F 0.9013(6) 0.3866(5) 0.6866(4) 0.0506(18) Uani 1 1 d . .
F2 F 0.6617(6) 0.2712(5) 0.5675(5) 0.066(2) Uani 1 1 d . .
F3 F 0.7164(6) 0.4152(5) 0.6458(4) 0.0544(19) Uani 1 1 d . .
F4 F 0.8289(7) 0.3850(5) 0.5419(4) 0.064(2) Uani 1 1 d . .
F5 F 0.8455(7) 0.2409(5) 0.6066(5) 0.075(3) Uani 1 1 d . .
F6 F 0.7364(7) 0.2746(5) 0.7117(5) 0.071(2) Uani 1 1 d . .
F7 F 0.4135(6) 0.7978(5) 0.9659(4) 0.0518(18) Uani 1 1 d . .
F8 F 0.1498(6) 0.8351(5) 0.9140(6) 0.070(2) Uani 1 1 d . .
F9 F 0.3212(6) 0.9241(5) 0.9838(5) 0.076(3) Uani 1 1 d . .
F10 F 0.3190(7) 0.8602(6) 0.8483(5) 0.072(2) Uani 1 1 d . .
F11 F 0.2421(6) 0.7113(5) 0.8897(6) 0.074(3) Uani 1 1 d . .
F12 F 0.2421(8) 0.7682(7) 1.0281(5) 0.090(3) Uani 1 1 d . .
N1 N 1.0297(6) 0.8451(5) 0.6845(5) 0.0214(17) Uani 1 1 d . .
N2 N 0.8920(6) 0.9327(5) 0.6780(4) 0.0158(16) Uani 1 1 d . .
N3 N 0.7997(6) 0.8355(5) 0.9272(5) 0.0181(17) Uani 1 1 d . .
N4 N 0.8965(6) 0.7150(5) 0.9429(5) 0.0166(16) Uani 1 1 d . .
N5 N 0.6902(7) 0.5316(5) 0.8302(5) 0.0218(18) Uani 1 1 d . .
N6 N 0.5577(6) 0.6225(6) 0.8078(5) 0.0246(19) Uani 1 1 d . .
N7 N 0.6700(6) 0.6913(5) 0.5623(5) 0.0210(17) Uani 1 1 d . .
N8 N 0.8419(6) 0.6452(5) 0.5748(5) 0.0187(17) Uani 1 1 d . .
P1 P 0.7803(2) 0.3283(2) 0.62672(19) 0.0335(7) Uani 1 1 d . .
P2 P 0.2822(3) 0.8168(2) 0.9412(2) 0.0437(8) Uani 1 1 d . .
Pd1 Pd 0.79811(6) 0.72720(5) 0.75067(4) 0.01079(19) Uani 1 1 d . .

loop_
_atom_site_aniso_label
_atom_site_aniso_U_11
_atom_site_aniso_U_22
_atom_site_aniso_U_33
_atom_site_aniso_U_23
_atom_site_aniso_U_13
_atom_site_aniso_U_12
C1 0.023(5) 0.015(5) 0.016(5) -0.001(4) 0.000(4) -0.003(4)
C2 0.040(6) 0.019(5) 0.006(5) 0.001(4) 0.008(4) -0.005(4)
C3 0.022(5) 0.021(5) 0.017(5) 0.001(4) 0.001(4) 0.000(4)
C4 0.026(5) 0.033(6) 0.034(6) -0.005(5) -0.003(5) 0.003(4)
C5 0.038(6) 0.023(6) 0.055(8) 0.006(5) 0.020(6) -0.004(5)
C6 0.053(7) 0.018(5) 0.028(6) 0.002(4) 0.013(5) -0.007(5)
C7 0.047(6) 0.015(5) 0.022(6) 0.007(4) 0.008(5) 0.008(4)
C8 0.023(5) 0.018(5) 0.026(6) 0.006(4) 0.013(4) 0.004(4)
C9 0.029(5) 0.024(5) 0.023(5) -0.002(4) 0.004(4) 0.015(4)
C10 0.034(5) 0.018(5) 0.016(5) -0.003(4) 0.006(4) -0.001(4)
C11 0.032(5) 0.012(4) 0.027(6) -0.002(4) 0.003(4) 0.013(4)
C12 0.026(5) 0.010(4) 0.020(5) -0.001(4) 0.003(4) -0.004(4)
C13 0.023(4) 0.005(4) 0.013(4) 0.002(3) 0.006(4) -0.003(3)
C14 0.026(5) 0.022(5) 0.013(5) 0.006(4) 0.007(4) -0.006(4)
C15 0.039(6) 0.027(5) 0.016(5) -0.008(4) 0.009(5) -0.001(4)
C16 0.042(6) 0.042(7) 0.014(6) -0.005(5) 0.012(5) -0.007(5)
C17 0.044(6) 0.025(5) 0.008(5) 0.006(4) 0.002(4) -0.008(5)
C18 0.030(5) 0.024(5) 0.019(5) -0.004(4) 0.003(4) -0.007(4)
C19 0.026(5) 0.018(5) 0.022(5) 0.007(4) 0.007(4) 0.012(4)
C20 0.022(5) 0.026(5) 0.018(5) 0.007(4) 0.005(4) 0.016(4)
C21 0.034(5) 0.014(4) 0.017(5) -0.009(4) 0.003(4) 0.008(4)
C22 0.024(5) 0.007(4) 0.023(5) -0.002(4) 0.004(4) -0.005(4)
C23 0.024(5) 0.030(5) 0.013(5) -0.010(4) 0.002(4) -0.002(4)
C24 0.031(5) 0.028(6) 0.019(6) -0.008(4) 0.007(5) -0.013(4)
C25 0.038(6) 0.024(5) 0.029(6) -0.011(5) -0.001(5) -0.009(5)
C26 0.047(7) 0.035(6) 0.020(6) -0.005(5) -0.006(5) -0.020(5)
C27 0.030(5) 0.043(6) 0.014(5) -0.007(4) 0.012(4) -0.012(4)
C28 0.017(5) 0.042(6) 0.018(5) 0.000(5) 0.009(4) 0.006(4)
C29 0.022(5) 0.031(6) 0.041(7) -0.004(5) 0.016(5) 0.010(4)
C30 0.015(4) 0.032(5) 0.030(6) 0.004(4) 0.015(4) 0.004(4)
C31 0.022(5) 0.039(6) 0.023(6) -0.002(5) 0.008(4) 0.001(4)
C32 0.022(5) 0.028(5) 0.028(6) -0.008(4) -0.004(4) 0.007(4)
C33 0.025(5) 0.013(5) 0.027(6) -0.001(4) 0.008(4) -0.003(4)
C34 0.019(4) 0.018(4) 0.008(5) -0.001(4) 0.009(4) -0.002(3)
C35 0.028(5) 0.012(4) 0.008(5) -0.001(3) 0.005(4) -0.008(4)
C36 0.035(6) 0.034(6) 0.015(5) -0.003(4) 0.002(4) 0.008(4)
C37 0.050(7) 0.026(6) 0.012(5) -0.002(4) -0.002(5) -0.002(5)
C38 0.038(6) 0.031(6) 0.025(6) -0.009(5) 0.015(5) 0.004(5)
C39 0.025(5) 0.021(5) 0.030(6) 0.003(4) 0.011(5) -0.004(4)
C40 0.020(4) 0.021(5) 0.014(5) -0.001(4) -0.001(4) 0.009(4)
C41 0.024(5) 0.033(5) 0.022(5) -0.001(4) 0.008(4) 0.016(4)
C42 0.022(5) 0.019(5) 0.011(5) 0.008(4) 0.006(4) 0.007(4)
F1 0.051(4) 0.054(4) 0.051(4) -0.006(3) -0.001(3) 0.026(3)
F2 0.066(5) 0.057(5) 0.067(5) -0.014(4) -0.027(4) 0.013(4)
F3 0.059(4) 0.060(5) 0.054(4) -0.010(4) 0.003(4) 0.036(4)
F4 0.099(6) 0.060(5) 0.037(4) -0.003(4) 0.023(4) 0.016(4)
F5 0.100(6) 0.056(5) 0.083(6) -0.022(4) -0.012(5) 0.058(4)
F6 0.082(5) 0.068(5) 0.059(5) 0.026(4) 0.020(4) 0.000(4)
F7 0.045(4) 0.057(4) 0.057(4) -0.008(4) 0.004(3) 0.021(3)
F8 0.039(4) 0.048(4) 0.128(7) -0.010(4) 0.009(4) 0.019(3)
F9 0.067(5) 0.062(5) 0.097(6) -0.048(5) 0.001(5) 0.016(4)
F10 0.065(5) 0.102(6) 0.046(5) 0.001(4) 0.011(4) 0.008(4)
F11 0.048(4) 0.049(4) 0.128(7) -0.032(5) 0.019(5) 0.011(3)
F12 0.090(6) 0.121(8) 0.080(6) 0.047(5) 0.052(5) 0.044(5)
N1 0.023(4) 0.024(4) 0.016(4) 0.004(3) 0.001(3) 0.005(3)
N2 0.021(4) 0.015(4) 0.013(4) -0.001(3) 0.003(3) 0.006(3)
N3 0.018(4) 0.018(4) 0.020(4) 0.000(3) 0.009(3) 0.003(3)
N4 0.019(4) 0.014(4) 0.015(4) -0.004(3) 0.007(3) -0.002(3)
N5 0.027(4) 0.021(4) 0.018(4) -0.004(3) 0.002(4) 0.006(3)
N6 0.019(4) 0.035(5) 0.020(5) -0.013(4) 0.005(4) 0.005(4)
N7 0.019(4) 0.022(4) 0.019(4) -0.004(3) 0.000(3) 0.000(3)
N8 0.021(4) 0.016(4) 0.018(4) -0.002(3) 0.005(3) 0.000(3)
P1 0.0364(15) 0.0358(16) 0.0329(17) 0.0004(13) 0.0027(13) 0.0183(13)
P2 0.0365(16) 0.0337(16) 0.067(2) -0.0071(16) 0.0199(16) 0.0128(13)
Pd1 0.0137(3) 0.0092(3) 0.0098(3) 0.0008(2) 0.0039(2) 0.0017(2)

loop_
_atom_type_symbol
_atom_type_description
_atom_type_scat_dispersion_real
_atom_type_scat_dispersion_imag
_atom_type_scat_source
C C 0.0033 0.0016 'International Tables Vol C Tables 4.2.6.8 and 6.1.1.4'
H H 0.0000 0.0000 'International Tables Vol C Tables 4.2.6.8 and 6.1.1.4'
N N 0.0061 0.0033 'International Tables Vol C Tables 4.2.6.8 and 6.1.1.4'
F F 0.0171 0.0103 'International Tables Vol C Tables 4.2.6.8 and 6.1.1.4'
P P 0.1023 0.0942 'International Tables Vol C Tables 4.2.6.8 and 6.1.1.4'
Pd Pd -0.9988 1.0072 'International Tables Vol C Tables 4.2.6.8 and 6.1.1.4'

loop_
_geom_angle_atom_site_label_1
_geom_angle_atom_site_label_2
_geom_angle_atom_site_label_3
_geom_angle
N1 C1 N2 104.8(7)
N1 C1 Pd1 127.9(7)
N2 C1 Pd1 127.1(6)
C3 C2 N2 107.8(8)
C3 C2 C7 122.0(9)
N2 C2 C7 130.0(9)
C2 C3 C4 122.2(9)
C2 C3 N1 105.7(8)
C4 C3 N1 132.0(9)
C3 C4 C5 117.3(10)
C3 C4 H4 121.4
C5 C4 H4 121.4
C6 C5 C4 120.0(10)
C6 C5 H5 120.0
C4 C5 H5 120.0
C5 C6 C7 124.4(10)
C5 C6 H6 117.8
C7 C6 H6 117.8
C6 C7 C2 113.8(9)
C6 C7 H7 123.1
C2 C7 H7 123.1
N2 C8 C9 113.2(7)
N2 C8 H8A 108.9
C9 C8 H8A 108.9
N2 C8 H8B 108.9
C9 C8 H8B 108.9
H8A C8 H8B 107.8
C10 C9 C8 113.6(7)
C10 C9 H9A 108.8
C8 C9 H9A 108.8
C10 C9 H9B 108.8
C8 C9 H9B 108.8
H9A C9 H9B 107.7
C9 C10 C11 113.9(8)
C9 C10 H10A 108.8
C11 C10 H10A 108.8
C9 C10 H10B 108.8
C11 C10 H10B 108.8
H10A C10 H10B 107.7
N3 C11 C10 112.5(7)
N3 C11 H11A 109.1
C10 C11 H11A 109.1
N3 C11 H11B 109.1
C10 C11 H11B 109.1
H11A C11 H11B 107.8
N3 C12 N4 107.8(7)
N3 C12 Pd1 127.7(7)
N4 C12 Pd1 123.7(6)
C14 C13 N4 105.9(8)
C14 C13 C18 121.9(8)
N4 C13 C18 132.1(8)
C13 C14 N3 107.7(7)
C13 C14 C15 122.1(9)
N3 C14 C15 130.2(9)
C16 C15 C14 115.8(9)
C16 C15 H15 122.1
C14 C15 H15 122.1
C15 C16 C17 122.3(9)
C15 C16 H16 118.8
C17 C16 H16 118.8
C18 C17 C16 121.8(9)
C18 C17 H17 119.1
C16 C17 H17 119.1
C17 C18 C13 116.0(9)
C17 C18 H18 122.0
C13 C18 H18 122.0
N4 C19 C20 114.9(7)
N4 C19 H19A 108.5
C20 C19 H19A 108.5
N4 C19 H19B 108.5
C20 C19 H19B 108.5
H19A C19 H19B 107.5
C21 C20 C19 116.4(7)
C21 C20 H20A 108.2
C19 C20 H20A 108.2
C21 C20 H20B 108.2
C19 C20 H20B 108.2
H20A C20 H20B 107.3
N5 C21 C20 113.8(6)
N5 C21 H21A 108.8
C20 C21 H21A 108.8
N5 C21 H21B 108.8
C20 C21 H21B 108.8
H21A C21 H21B 107.7
N6 C22 N5 107.9(8)
N6 C22 Pd1 126.2(7)
N5 C22 Pd1 125.1(6)
C28 C23 N6 133.1(9)
C28 C23 C24 121.0(9)
N6 C23 C24 105.9(8)
C25 C24 C23 122.7(9)
C25 C24 N5 131.7(10)
C23 C24 N5 105.6(8)
C24 C25 C26 116.3(11)
C24 C25 H25 121.9
C26 C25 H25 121.9
C25 C26 C27 121.2(10)
C25 C26 H26 119.4
C27 C26 H26 119.4
C28 C27 C26 123.1(9)
C28 C27 H27 118.4
C26 C27 H27 118.4
C27 C28 C23 115.7(9)
C27 C28 H28 122.2
C23 C28 H28 122.2
N6 C29 C30 114.1(7)
N6 C29 H29A 108.7
C30 C29 H29A 108.7
N6 C29 H29B 108.7
C30 C29 H29B 108.7
H29A C29 H29B 107.6
C29 C30 C31 112.8(7)
C29 C30 H30A 109.0
C31 C30 H30A 109.0
C29 C30 H30B 109.0
C31 C30 H30B 109.0
H30A C30 H30B 107.8
C30 C31 C32 112.6(8)
C30 C31 H31A 109.1
C32 C31 H31A 109.1
C30 C31 H31B 109.1
C32 C31 H31B 109.1
H31A C31 H31B 107.8
N7 C32 C31 112.2(8)
N7 C32 H32A 109.2
C31 C32 H32A 109.2
N7 C32 H32B 109.2
C31 C32 H32B 109.2
H32A C32 H32B 107.9
N7 C33 N8 106.8(8)
N7 C33 Pd1 128.2(6)
N8 C33 Pd1 124.2(7)
C39 C34 C35 120.6(8)
C39 C34 N8 132.5(8)
C35 C34 N8 106.8(7)
C36 C35 C34 122.8(8)
C36 C35 N7 131.1(8)
C34 C35 N7 106.0(7)
C35 C36 C37 114.9(9)
C35 C36 H36 122.5
C37 C36 H36 122.5
C38 C37 C36 123.0(9)
C38 C37 H37 118.5
C36 C37 H37 118.5
C37 C38 C39 121.1(9)
C37 C38 H38 119.4
C39 C38 H38 119.4
C34 C39 C38 117.6(9)
C34 C39 H39 121.2
C38 C39 H39 121.2
N8 C40 C41 115.3(7)
N8 C40 H40A 108.4
C41 C40 H40A 108.4
N8 C40 H40B 108.4
C41 C40 H40B 108.4
H40A C40 H40B 107.5
C40 C41 C42 115.5(7)
C40 C41 H41A 108.4
C42 C41 H41A 108.4
C40 C41 H41B 108.4
C42 C41 H41B 108.4
H41A C41 H41B 107.5
N1 C42 C41 113.3(7)
N1 C42 H42A 108.9
C41 C42 H42A 108.9
N1 C42 H42B 108.9
C41 C42 H42B 108.9
H42A C42 H42B 107.7
C1 N1 C3 111.6(8)
C1 N1 C42 124.8(8)
C3 N1 C42 123.4(7)
C1 N2 C2 110.0(7)
C1 N2 C8 125.4(7)
C2 N2 C8 124.5(8)
C12 N3 C14 108.8(8)
C12 N3 C11 123.7(8)
C14 N3 C11 127.0(7)
C12 N4 C13 109.8(7)
C12 N4 C19 125.7(7)
C13 N4 C19 124.0(7)
C22 N5 C24 109.8(8)
C22 N5 C21 126.9(8)
C24 N5 C21 123.3(8)
C22 N6 C23 110.7(8)
C22 N6 C29 127.8(8)
C23 N6 C29 121.1(8)
C33 N7 C35 110.6(7)
C33 N7 C32 124.8(8)
C35 N7 C32 124.3(8)
C33 N8 C34 109.7(7)
C33 N8 C40 127.2(7)
C34 N8 C40 122.5(7)
F6 P1 F3 90.3(4)
F6 P1 F2 91.1(4)
F3 P1 F2 90.6(4)
F6 P1 F5 90.3(5)
F3 P1 F5 179.4(5)
F2 P1 F5 89.4(4)
F6 P1 F4 178.2(4)
F3 P1 F4 89.6(4)
F2 P1 F4 90.7(4)
F5 P1 F4 89.8(4)
F6 P1 F1 89.1(4)
F3 P1 F1 89.5(3)
F2 P1 F1 179.8(5)
F5 P1 F1 90.5(4)
F4 P1 F1 89.1(4)
F12 P2 F9 93.9(5)
F12 P2 F7 90.7(4)
F9 P2 F7 91.3(4)
F12 P2 F8 90.3(5)
F9 P2 F8 89.6(4)
F7 P2 F8 178.7(4)
F12 P2 F10 176.2(5)
F9 P2 F10 89.8(5)
F7 P2 F10 90.1(4)
F8 P2 F10 88.9(4)
F12 P2 F11 90.6(5)
F9 P2 F11 175.3(5)
F7 P2 F11 90.1(4)
F8 P2 F11 89.0(4)
F10 P2 F11 85.7(4)
C1 Pd1 C33 84.6(3)
C1 Pd1 C12 96.8(3)
C33 Pd1 C12 176.4(4)
C1 Pd1 C22 175.6(4)
C33 Pd1 C22 95.1(3)
C12 Pd1 C22 83.7(3)

loop_
_geom_bond_atom_site_label_1
_geom_bond_atom_site_label_2
_geom_bond_distance
C1 N1 1.368(11)
C1 N2 1.377(11)
C1 Pd1 2.036(9)
C2 C3 1.374(13)
C2 N2 1.391(11)
C2 C7 1.412(12)
C3 C4 1.379(13)
C3 N1 1.389(11)
C4 C5 1.386(14)
C4 H4 0.9300
C5 C6 1.378(14)
C5 H5 0.9300
C6 C7 1.394(13)
C6 H6 0.9300
C7 H7 0.9300
C8 N2 1.457(10)
C8 C9 1.513(11)
C8 H8A 0.9700
C8 H8B 0.9700
C9 C10 1.510(12)
C9 H9A 0.9700
C9 H9B 0.9700
C10 C11 1.538(12)
C10 H10A 0.9700
C10 H10B 0.9700
C11 N3 1.441(11)
C11 H11A 0.9700
C11 H11B 0.9700
C12 N3 1.347(10)
C12 N4 1.360(11)
C12 Pd1 2.056(9)
C13 C14 1.381(12)
C13 N4 1.388(10)
C13 C18 1.393(12)
C14 N3 1.394(11)
C14 C15 1.399(12)
C15 C16 1.378(13)
C15 H15 0.9300
C16 C17 1.392(14)
C16 H16 0.9300
C17 C18 1.387(12)
C17 H17 0.9300
C18 H18 0.9300
C19 N4 1.461(10)
C19 C20 1.553(11)
C19 H19A 0.9700
C19 H19B 0.9700
C20 C21 1.510(11)
C20 H20A 0.9700
C20 H20B 0.9700
C21 N5 1.462(11)
C21 H21A 0.9700
C21 H21B 0.9700
C22 N6 1.332(11)
C22 N5 1.344(11)
C22 Pd1 2.056(8)
C23 C28 1.389(12)
C23 N6 1.398(12)
C23 C24 1.398(14)
C24 C25 1.369(13)
C24 N5 1.414(11)
C25 C26 1.376(14)
C25 H25 0.9300
C26 C27 1.390(15)
C26 H26 0.9300
C27 C28 1.370(13)
C27 H27 0.9300
C28 H28 0.9300
C29 N6 1.455(12)
C29 C30 1.498(12)
C29 H29A 0.9700
C29 H29B 0.9700
C30 C31 1.518(11)
C30 H30A 0.9700
C30 H30B 0.9700
C31 C32 1.546(12)
C31 H31A 0.9700
C31 H31B 0.9700
C32 N7 1.457(11)
C32 H32A 0.9700
C32 H32B 0.9700
C33 N7 1.336(11)
C33 N8 1.377(11)
C33 Pd1 2.045(9)
C34 C39 1.373(11)
C34 C35 1.382(12)
C34 N8 1.404(10)
C35 C36 1.380(12)
C35 N7 1.422(10)
C36 C37 1.393(12)
C36 H36 0.9300
C37 C38 1.359(14)
C37 H37 0.9300
C38 C39 1.380(13)
C38 H38 0.9300
C39 H39 0.9300
C40 N8 1.465(10)
C40 C41 1.526(11)
C40 H40A 0.9700
C40 H40B 0.9700
C41 C42 1.547(11)
C41 H41A 0.9700
C41 H41B 0.9700
C42 N1 1.449(11)
C42 H42A 0.9700
C42 H42B 0.9700
F1 P1 1.621(6)
F2 P1 1.592(7)
F3 P1 1.576(6)
F4 P1 1.603(7)
F5 P1 1.594(6)
F6 P1 1.571(7)
F7 P2 1.582(7)
F8 P2 1.595(7)
F9 P2 1.571(6)
F10 P2 1.601(8)
F11 P2 1.607(7)
F12 P2 1.555(8)
